data_1532295
loop_
_publ_author_name
'Sofin, M.'
'Jansen, M.'

_publ_section_title
;
 Rb3 Co O2, a novel oxocobaltate(I) synthesized via the azide/nitrate
 route
;
_journal_name_full 'Zeitschrift fuer Anorganische und Allgemeine Chemie'
_journal_page_first 2115
_journal_page_last 2117
_journal_volume 627
_journal_year 2001
_chemical_formula_sum 'Co O2 Rb3'
_chemical_name_systematic 'Rb3 Co O2'
_space_group_IT_number 62
_symmetry_space_group_name_Hall '-P 2ac 2n'
_symmetry_space_group_name_H-M 'P n m a'
_cell_angle_alpha 90
_cell_angle_beta 90
_cell_angle_gamma 90
_cell_formula_units_Z 4
_cell_length_a 12.3489
_cell_length_b 7.6648
_cell_length_c 6.2251
_cell_volume 589.217
_citation_journal_id_ASTM ZAACAB
_cod_data_source_file Sofin_ZAACAB_2001_22.cif
_cod_data_source_block Co1O2Rb3
_cod_original_cell_volume 589.2172
_cod_original_formula_sum 'Co1 O2 Rb3'
_cod_database_code 1532295

loop_
_symmetry_equiv_pos_as_xyz
x,y,z
-x+1/2,-y,z+1/2
x+1/2,-y+1/2,-z+1/2
-x,y+1/2,-z
-x,-y,-z
x-1/2,y,-z-1/2
-x-1/2,y-1/2,z-1/2
x,-y-1/2,z

loop_
_atom_site_label
_atom_site_type_symbol
_atom_site_fract_x
_atom_site_fract_y
_atom_site_fract_z
_atom_site_occupancy
_atom_site_U_iso_or_equiv
Rb2 Rb+1 0.6015 0.25 0.2809 1 0.0
O1 O-2 0.7133 0.75 0.522 1 0.0
O2 O-2 0.538 0.75 0.079 1 0.0
Co1 Co+1 0.6195 0.75 0.3095 1 0.0
Rb1 Rb+1 0.3618 0.9982 0.1813 1 0.0
